data_7707154
loop_
_publ_author_name
'Daga, Pooja'
'Manna, Priyanka'
'Majee, Prakash'
'Singha, Debal Kanti'
'Hui, Sayani'
'Ghosh, Ananta Kumar'
'Mahata, Partha'
'Mondal, Sudip Kumar'

_publ_section_title
;
 Response of a Zn(II)-based metal-organic coordination polymer towards
 trivalent metal ions (Al<sup>3+</sup>, Fe<sup>3+</sup> and
 Cr<sup>3+</sup>) probed by spectroscopic methods.
;
_journal_issue 21
_journal_name_full 'Dalton transactions (Cambridge, England : 2003)'
_journal_page_first 7388
_journal_page_last 7399
_journal_paper_doi 10.1039/d1dt00729g
_journal_volume 50
_journal_year 2021
_chemical_formula_sum 'C18 H13 N3 O5 S2 Zn'
_chemical_formula_weight 480.80
_chemical_name_common 'Zinc-Organic Compound'
_space_group_crystal_system monoclinic
_space_group_IT_number 14
_space_group_name_Hall '-P 2ybc'
_space_group_name_H-M_alt 'P 1 21/c 1'
_atom_sites_solution_hydrogens mixed
_audit_creation_method SHELXL-2018/3
_audit_update_record
;
2020-12-15 deposited with the CCDC.	2021-04-19 downloaded from the CCDC.
;
_cell_angle_alpha 90
_cell_angle_beta 113.604(2)
_cell_angle_gamma 90
_cell_formula_units_Z 4
_cell_length_a 16.3951(13)
_cell_length_b 7.6405(6)
_cell_length_c 16.1518(12)
_cell_measurement_reflns_used 4100
_cell_measurement_temperature 273(2)
_cell_measurement_theta_max 27.143
_cell_measurement_theta_min 2.535
_cell_volume 1854.0(3)
_computing_structure_refinement 'SHELXL-2018/3 (Sheldrick, 2018)'
_computing_structure_solution 'SHELXT 2014/5 (Sheldrick, 2014)'
_diffrn_ambient_temperature 273(2)
_diffrn_measured_fraction_theta_full 1.000
_diffrn_measured_fraction_theta_max 0.999
_diffrn_measurement_device_type 'Bruker SMART CCD area detector'
_diffrn_measurement_method '\f and \w scans'
_diffrn_radiation_type MoK\a
_diffrn_radiation_wavelength 0.71073
_diffrn_reflns_av_R_equivalents 0.0534
_diffrn_reflns_av_unetI/netI 0.0201
_diffrn_reflns_Laue_measured_fraction_full 1.000
_diffrn_reflns_Laue_measured_fraction_max 0.999
_diffrn_reflns_limit_h_max 21
_diffrn_reflns_limit_h_min -21
_diffrn_reflns_limit_k_max 9
_diffrn_reflns_limit_k_min -9
_diffrn_reflns_limit_l_max 20
_diffrn_reflns_limit_l_min -20
_diffrn_reflns_number 60949
_diffrn_reflns_point_group_measured_fraction_full 1.000
_diffrn_reflns_point_group_measured_fraction_max 0.999
_diffrn_reflns_theta_full 25.242
_diffrn_reflns_theta_max 27.143
_diffrn_reflns_theta_min 2.535
_diffrn_source 'fine-focus sealed tube'
_exptl_absorpt_coefficient_mu 1.588
_exptl_absorpt_correction_T_max 0.883
_exptl_absorpt_correction_T_min 0.832
_exptl_absorpt_correction_type multi-scan
_exptl_absorpt_process_details '(SADABS; Sheldrick, 1996)'
_exptl_crystal_colour 'White Colour'
_exptl_crystal_density_diffrn 1.723
_exptl_crystal_description 'Block Shaped'
_exptl_crystal_F_000 976
_exptl_crystal_size_max 0.120
_exptl_crystal_size_mid 0.100
_exptl_crystal_size_min 0.080
_refine_diff_density_max 1.195
_refine_diff_density_min -1.106
_refine_diff_density_rms 0.099
_refine_ls_extinction_method none
_refine_ls_goodness_of_fit_ref 1.091
_refine_ls_hydrogen_treatment mixed
_refine_ls_matrix_type full
_refine_ls_number_parameters 270
_refine_ls_number_reflns 4100
_refine_ls_number_restraints 0
_refine_ls_restrained_S_all 1.091
_refine_ls_R_factor_all 0.0571
_refine_ls_R_factor_gt 0.0502
_refine_ls_shift/su_max 0.001
_refine_ls_shift/su_mean 0.000
_refine_ls_structure_factor_coef Fsqd
_refine_ls_weighting_details 'w=1/[\s^2^(Fo^2^)+(0.0645P)^2^+4.6233P] where P=(Fo^2^+2Fc^2^)/3'
_refine_ls_weighting_scheme calc
_refine_ls_wR_factor_gt 0.1355
_refine_ls_wR_factor_ref 0.1418
_reflns_Friedel_coverage 0.000
_reflns_number_gt 3596
_reflns_number_total 4100
_reflns_threshold_expression 'I > 2\s(I)'
_cod_data_source_file d1dt00729g2.cif
_cod_data_source_block shelx
_cod_depositor_comments 'Adding full bibliography for 7707154.cif.'
_cod_original_cell_volume 1854.0(2)
_cod_original_sg_symbol_H-M 'P 21/c'
_cod_database_code 7707154
_shelx_shelxl_version_number 2018/3
_shelx_space_group_comment
;
The symmetry employed for this shelxl refinement is uniquely defined
by the following loop, which should always be used as a source of
symmetry information in preference to the above space-group names.
They are only intended as comments.
;
_shelx_estimated_absorpt_t_min 0.832
_shelx_estimated_absorpt_t_max 0.883

loop_
_space_group_symop_operation_xyz
'x, y, z'
'-x, y+1/2, -z+1/2'
'-x, -y, -z'
'x, -y-1/2, z-1/2'

loop_
_atom_site_label
_atom_site_type_symbol
_atom_site_fract_x
_atom_site_fract_y
_atom_site_fract_z
_atom_site_U_iso_or_equiv
_atom_site_adp_type
_atom_site_occupancy
_atom_site_site_symmetry_order
_atom_site_calc_flag
_atom_site_refinement_flags_posn
_atom_site_refinement_flags_adp
_atom_site_refinement_flags_occupancy
_atom_site_disorder_assembly
_atom_site_disorder_group
Zn1 Zn 0.85803(3) 0.98826(5) 0.67253(2) 0.02942(15) Uani 1 1 d . . . . .
S1 S 0.57126(11) 0.3831(2) 0.44647(12) 0.0771(5) Uani 1 1 d . . . . .
S2 S 0.49898(13) 0.4670(3) 0.32238(16) 0.0957(6) Uani 1 1 d . . . . .
O2 O 0.86598(19) 0.9678(3) 0.79556(16) 0.0335(6) Uani 1 1 d . . . . .
O3 O 0.87785(17) 1.2575(3) 1.16493(15) 0.0315(5) Uani 1 1 d . . . . .
O1 O 0.91877(19) 0.6965(3) 0.82771(16) 0.0369(6) Uani 1 1 d . . . . .
O4 O 0.8391(2) 1.3520(3) 1.02578(19) 0.0513(8) Uani 1 1 d . . . . .
N3 N 0.9698(2) 0.6257(4) 1.16170(19) 0.0260(6) Uani 1 1 d . . . . .
N1 N 0.7559(2) 0.8259(4) 0.5972(2) 0.0348(6) Uani 1 1 d . . . . .
C5 C 0.9194(2) 0.9240(4) 1.1199(2) 0.0234(6) Uani 1 1 d . . . . .
H5 H 0.924763 0.942521 1.178753 0.028 Uiso 1 1 calc R U . . .
C2 C 0.9030(2) 0.8676(4) 0.9435(2) 0.0217(6) Uani 1 1 d . . . . .
C3 C 0.8797(2) 1.0288(4) 0.9679(2) 0.0233(6) Uani 1 1 d . . . . .
H3 H 0.858520 1.117590 0.925184 0.028 Uiso 1 1 calc R U . . .
C4 C 0.8879(2) 1.0574(4) 1.0559(2) 0.0228(6) Uani 1 1 d . . . . .
C6 C 0.9428(2) 0.7640(4) 1.09546(19) 0.0218(6) Uani 1 1 d . . . . .
C1 C 0.8961(2) 0.8383(4) 0.8488(2) 0.0252(6) Uani 1 1 d . . . . .
C7 C 0.9345(2) 0.7350(4) 1.0076(2) 0.0245(6) Uani 1 1 d . . . . .
H7 H 0.950064 0.627099 0.991542 0.029 Uiso 1 1 calc R U . . .
C8 C 0.8662(2) 1.2336(4) 1.0826(2) 0.0280(6) Uani 1 1 d . . . . .
C13 C 0.7223(3) 0.8236(5) 0.5080(3) 0.0440(9) Uani 1 1 d . . . . .
H13 H 0.738107 0.912667 0.478077 0.053 Uiso 1 1 calc R U . . .
C9 C 0.7313(3) 0.6966(6) 0.6391(3) 0.0475(10) Uani 1 1 d . . . . .
H9 H 0.753476 0.697695 0.701892 0.057 Uiso 1 1 calc R U . . .
C12 C 0.6647(3) 0.6953(6) 0.4571(3) 0.0555(11) Uani 1 1 d . . . . .
H12 H 0.642193 0.698356 0.394357 0.067 Uiso 1 1 calc R U . . .
C11 C 0.6412(3) 0.5619(6) 0.5015(4) 0.0512(11) Uani 1 1 d . . . . .
C10 C 0.6755(3) 0.5637(7) 0.5938(4) 0.0580(12) Uani 1 1 d . . . . .
H10 H 0.661067 0.475718 0.625388 0.070 Uiso 1 1 calc R U . . .
O100 O 0.7843(6) 0.0381(11) 0.3437(5) 0.158(3) Uani 1 1 d . . . . .
C15 C 0.6466(5) 0.3535(11) 0.2955(6) 0.097(2) Uani 1 1 d . . . . .
H15 H 0.677423 0.323041 0.355802 0.116 Uiso 1 1 calc R U . . .
C14 C 0.5629(6) 0.4240(9) 0.2642(6) 0.101(3) Uani 1 1 d . . . . .
C18 C 0.5208(12) 0.4728(11) 0.1684(7) 0.157(6) Uani 1 1 d . . . . .
H18 H 0.464463 0.522633 0.142299 0.188 Uiso 1 1 calc R U . . .
C17 C 0.5680(19) 0.4413(19) 0.1246(14) 0.214(12) Uani 1 1 d . . . . .
H17 H 0.541398 0.473927 0.064181 0.257 Uiso 1 1 calc R U . . .
C16 C 0.6821(9) 0.3304(14) 0.2329(8) 0.154(5) Uani 1 1 d . . . . .
H16 H 0.738231 0.279078 0.254324 0.185 Uiso 1 1 calc R U . . .
N2 N 0.6488(15) 0.3699(16) 0.1483(12) 0.225(10) Uani 1 1 d . . . . .
H3A H 0.995(3) 0.550(7) 1.145(3) 0.039(12) Uiso 1 1 d . . . . .
H3B H 1.006(3) 0.669(7) 1.212(3) 0.049(13) Uiso 1 1 d . . . . .

loop_
_atom_site_aniso_label
_atom_site_aniso_U_11
_atom_site_aniso_U_22
_atom_site_aniso_U_33
_atom_site_aniso_U_23
_atom_site_aniso_U_13
_atom_site_aniso_U_12
Zn1 0.0549(3) 0.0162(2) 0.0227(2) -0.00127(13) 0.02129(18) -0.00614(15)
S1 0.0762(9) 0.0626(9) 0.0922(11) -0.0238(8) 0.0333(8) -0.0361(7)
S2 0.0726(10) 0.0903(13) 0.1030(14) -0.0121(11) 0.0128(10) -0.0182(9)
O2 0.0573(16) 0.0274(12) 0.0226(11) 0.0064(9) 0.0231(11) 0.0072(11)
O3 0.0537(14) 0.0176(10) 0.0294(12) -0.0049(9) 0.0230(11) 0.0018(10)
O1 0.0625(16) 0.0276(12) 0.0269(12) -0.0012(10) 0.0245(12) 0.0103(11)
O4 0.095(2) 0.0203(12) 0.0368(14) 0.0047(11) 0.0240(15) 0.0190(14)
N3 0.0452(16) 0.0157(12) 0.0202(13) 0.0030(10) 0.0162(12) 0.0055(11)
N1 0.0406(16) 0.0301(15) 0.0365(16) 0.0007(12) 0.0185(13) -0.0009(12)
C5 0.0373(16) 0.0164(13) 0.0192(13) -0.0016(11) 0.0143(12) -0.0018(12)
C2 0.0316(15) 0.0184(13) 0.0192(13) -0.0003(11) 0.0146(12) 0.0001(11)
C3 0.0331(16) 0.0162(13) 0.0232(15) 0.0025(11) 0.0141(12) 0.0012(11)
C4 0.0337(16) 0.0144(13) 0.0233(14) -0.0009(11) 0.0144(12) 0.0004(11)
C6 0.0329(15) 0.0155(13) 0.0200(14) 0.0023(11) 0.0136(12) -0.0005(11)
C1 0.0355(16) 0.0232(14) 0.0221(14) -0.0004(12) 0.0170(13) -0.0003(12)
C7 0.0368(16) 0.0169(13) 0.0243(14) -0.0006(11) 0.0171(13) 0.0021(12)
C8 0.0408(17) 0.0159(14) 0.0297(16) -0.0034(12) 0.0167(14) 0.0008(12)
C13 0.057(2) 0.034(2) 0.041(2) -0.0012(16) 0.0192(18) -0.0085(18)
C9 0.050(2) 0.047(2) 0.048(2) 0.0067(19) 0.0231(19) -0.0117(19)
C12 0.061(3) 0.052(3) 0.047(2) -0.009(2) 0.015(2) -0.018(2)
C11 0.045(2) 0.040(2) 0.069(3) -0.013(2) 0.023(2) -0.0131(18)
C10 0.059(3) 0.050(3) 0.070(3) 0.006(2) 0.030(2) -0.018(2)
O100 0.204(8) 0.152(6) 0.092(5) -0.008(4) 0.034(5) 0.043(6)
C15 0.089(5) 0.107(6) 0.106(5) -0.039(5) 0.051(4) -0.049(4)
C14 0.124(7) 0.057(4) 0.125(7) -0.027(4) 0.052(5) -0.047(4)
C18 0.32(2) 0.051(4) 0.083(6) -0.009(4) 0.059(9) -0.017(7)
C17 0.41(4) 0.085(9) 0.155(15) -0.015(9) 0.13(2) -0.003(14)
C16 0.229(13) 0.132(8) 0.152(9) -0.078(7) 0.131(10) -0.119(9)
N2 0.47(3) 0.108(9) 0.198(14) -0.057(9) 0.240(19) -0.107(12)

loop_
_atom_type_symbol
_atom_type_description
_atom_type_scat_dispersion_real
_atom_type_scat_dispersion_imag
_atom_type_scat_source
C C 0.0033 0.0016 'International Tables Vol C Tables 4.2.6.8 and 6.1.1.4'
H H 0.0000 0.0000 'International Tables Vol C Tables 4.2.6.8 and 6.1.1.4'
N N 0.0061 0.0033 'International Tables Vol C Tables 4.2.6.8 and 6.1.1.4'
O O 0.0106 0.0060 'International Tables Vol C Tables 4.2.6.8 and 6.1.1.4'
S S 0.1246 0.1234 'International Tables Vol C Tables 4.2.6.8 and 6.1.1.4'
Zn Zn 0.2839 1.4301 'International Tables Vol C Tables 4.2.6.8 and 6.1.1.4'

loop_
_geom_angle_atom_site_label_1
_geom_angle_atom_site_label_2
_geom_angle_atom_site_label_3
_geom_angle
_geom_angle_site_symmetry_1
_geom_angle_site_symmetry_3
_geom_angle_publ_flag
O2 Zn1 O3 101.33(10) . 4_585 ?
O2 Zn1 N1 105.21(12) . . ?
O3 Zn1 N1 132.26(12) 4_585 . ?
O2 Zn1 N3 110.39(11) . 4_575 ?
O3 Zn1 N3 103.37(11) 4_585 4_575 ?
N1 Zn1 N3 103.49(11) . 4_575 ?
C11 S1 S2 105.2(2) . . ?
C14 S2 S1 104.2(4) . . ?
C1 O2 Zn1 127.0(2) . . ?
C8 O3 Zn1 104.2(2) . 4_586 ?
C6 N3 Zn1 110.3(2) . 4_576 ?
C6 N3 H3A 108(3) . . ?
Zn1 N3 H3A 108(3) 4_576 . ?
C6 N3 H3B 108(3) . . ?
Zn1 N3 H3B 113(3) 4_576 . ?
H3A N3 H3B 110(4) . . ?
C13 N1 C9 117.4(4) . . ?
C13 N1 Zn1 122.7(3) . . ?
C9 N1 Zn1 118.9(3) . . ?
C6 C5 C4 119.8(3) . . ?
C6 C5 H5 120.1 . . ?
C4 C5 H5 120.1 . . ?
C7 C2 C3 119.7(3) . . ?
C7 C2 C1 120.1(3) . . ?
C3 C2 C1 120.1(3) . . ?
C4 C3 C2 120.2(3) . . ?
C4 C3 H3 119.9 . . ?
C2 C3 H3 119.9 . . ?
C3 C4 C5 119.9(3) . . ?
C3 C4 C8 119.9(3) . . ?
C5 C4 C8 120.2(3) . . ?
C5 C6 C7 120.4(3) . . ?
C5 C6 N3 118.3(3) . . ?
C7 C6 N3 121.1(3) . . ?
O1 C1 O2 124.9(3) . . ?
O1 C1 C2 120.1(3) . . ?
O2 C1 C2 115.0(3) . . ?
C6 C7 C2 120.0(3) . . ?
C6 C7 H7 120.0 . . ?
C2 C7 H7 120.0 . . ?
O4 C8 O3 121.8(3) . . ?
O4 C8 C4 119.9(3) . . ?
O3 C8 C4 118.3(3) . . ?
N1 C13 C12 123.1(4) . . ?
N1 C13 H13 118.4 . . ?
C12 C13 H13 118.4 . . ?
N1 C9 C10 123.2(4) . . ?
N1 C9 H9 118.4 . . ?
C10 C9 H9 118.4 . . ?
C13 C12 C11 118.7(4) . . ?
C13 C12 H12 120.7 . . ?
C11 C12 H12 120.7 . . ?
C10 C11 C12 118.6(4) . . ?
C10 C11 S1 117.0(4) . . ?
C12 C11 S1 124.4(4) . . ?
C9 C10 C11 119.1(4) . . ?
C9 C10 H10 120.4 . . ?
C11 C10 H10 120.4 . . ?
C16 C15 C14 116.1(10) . . ?
C16 C15 H15 122.0 . . ?
C14 C15 H15 122.0 . . ?
C15 C14 C18 117.9(11) . . ?
C15 C14 S2 128.5(8) . . ?
C18 C14 S2 113.6(10) . . ?
C17 C18 C14 114.0(18) . . ?
C17 C18 H18 123.0 . . ?
C14 C18 H18 123.0 . . ?
C18 C17 N2 133(2) . . ?
C18 C17 H17 113.7 . . ?
N2 C17 H17 113.7 . . ?
N2 C16 C15 129.0(16) . . ?
N2 C16 H16 115.5 . . ?
C15 C16 H16 115.5 . . ?
C16 N2 C17 110.5(16) . . ?

loop_
_geom_bond_atom_site_label_1
_geom_bond_atom_site_label_2
_geom_bond_distance
_geom_bond_site_symmetry_2
_geom_bond_publ_flag
Zn1 O2 1.945(2) . ?
Zn1 O3 1.982(2) 4_585 ?
Zn1 N1 2.047(3) . ?
Zn1 N3 2.099(3) 4_575 ?
S1 C11 1.776(4) . ?
S1 S2 1.982(3) . ?
S2 C14 1.697(9) . ?
O2 C1 1.274(4) . ?
O3 C8 1.279(4) . ?
O1 C1 1.237(4) . ?
O4 C8 1.237(4) . ?
N3 C6 1.441(4) . ?
N3 H3A 0.82(5) . ?
N3 H3B 0.85(5) . ?
N1 C13 1.321(5) . ?
N1 C9 1.347(5) . ?
C5 C6 1.385(4) . ?
C5 C4 1.395(4) . ?
C5 H5 0.9300 . ?
C2 C7 1.391(4) . ?
C2 C3 1.392(4) . ?
C2 C1 1.504(4) . ?
C3 C4 1.390(4) . ?
C3 H3 0.9300 . ?
C4 C8 1.499(4) . ?
C6 C7 1.389(4) . ?
C7 H7 0.9300 . ?
C13 C12 1.380(6) . ?
C13 H13 0.9300 . ?
C9 C10 1.366(6) . ?
C9 H9 0.9300 . ?
C12 C11 1.386(7) . ?
C12 H12 0.9300 . ?
C11 C10 1.368(7) . ?
C10 H10 0.9300 . ?
C15 C16 1.365(11) . ?
C15 C14 1.368(12) . ?
C15 H15 0.9300 . ?
C14 C18 1.468(13) . ?
C18 C17 1.26(2) . ?
C18 H18 0.9300 . ?
C17 N2 1.34(3) . ?
C17 H17 0.9300 . ?
C16 N2 1.288(19) . ?
C16 H16 0.9300 . ?
